data_7054565
loop_
_publ_author_name
'Chen, Wen-Bin'
'Li, Zhi-Xin'
'Yu, Xin-Wei'
'Yang, Meng'
'Qiu, Yan-Xuan'
'Dong, Wen'

_publ_section_title
;
 M2+and Ln3+-catalyzed synthesis of a [1,2,4]triazine core via
 intramolecular C--H/N--H functionalization and C--N bond formation (M =
 Mn, Zn, Cd; Ln = Dy, Tb)
;
_journal_issue 2
_journal_name_full 'New J. Chem.'
_journal_page_first 1222
_journal_paper_doi 10.1039/C4NJ01027B
_journal_volume 39
_journal_year 2015
_chemical_formula_sum 'C9 H8 N5 O1.5'
_chemical_formula_weight 210.20
_chemical_name_systematic
; 
 ? 
;
_space_group_IT_number 14
_symmetry_cell_setting monoclinic
_symmetry_space_group_name_Hall '-P 2yn'
_symmetry_space_group_name_H-M 'P 1 21/n 1'
_atom_sites_solution_hydrogens geom
_atom_sites_solution_primary direct
_atom_sites_solution_secondary difmap
_audit_creation_method SHELXL-97
_audit_update_record
;
2014-11-19 deposited with the CCDC.
2014-11-25 downloaded from the CCDC.
;
_cell_angle_alpha 90.00
_cell_angle_beta 103.471(12)
_cell_angle_gamma 90.00
_cell_formula_units_Z 8
_cell_length_a 6.8792(11)
_cell_length_b 20.841(3)
_cell_length_c 13.359(3)
_cell_measurement_reflns_used 1785
_cell_measurement_temperature 296(2)
_cell_measurement_theta_max 20.72
_cell_measurement_theta_min 2.51
_cell_volume 1862.6(6)
_computing_cell_refinement 'Bruker SMART'
_computing_data_collection 'Bruker SMART'
_computing_data_reduction 'Bruker SMART'
_computing_molecular_graphics 'Bruker SHELXTL'
_computing_publication_material 'Bruker SHELXTL'
_computing_structure_refinement 'SHELXL-97 (Sheldrick, 1997)'
_computing_structure_solution 'SHELXS-97 (Sheldrick, 1990)'
_diffrn_ambient_temperature 296(2)
_diffrn_detector_area_resol_mean none
_diffrn_measured_fraction_theta_full 0.981
_diffrn_measured_fraction_theta_max 0.981
_diffrn_measurement_device_type 'CCD area detector'
_diffrn_measurement_method 'phi and omega scans'
_diffrn_radiation_monochromator graphite
_diffrn_radiation_source 'fine-focus sealed tube'
_diffrn_radiation_type MoK\a
_diffrn_radiation_wavelength 0.71073
_diffrn_reflns_av_R_equivalents 0.0601
_diffrn_reflns_av_sigmaI/netI 0.0720
_diffrn_reflns_limit_h_max 8
_diffrn_reflns_limit_h_min -8
_diffrn_reflns_limit_k_max 27
_diffrn_reflns_limit_k_min -26
_diffrn_reflns_limit_l_max 17
_diffrn_reflns_limit_l_min -15
_diffrn_reflns_number 16116
_diffrn_reflns_theta_full 27.65
_diffrn_reflns_theta_max 27.65
_diffrn_reflns_theta_min 1.85
_diffrn_standards_decay_% none
_diffrn_standards_interval_count none
_diffrn_standards_interval_time none
_diffrn_standards_number none
_exptl_absorpt_coefficient_mu 0.110
_exptl_absorpt_correction_T_max 0.9936
_exptl_absorpt_correction_T_min 0.9649
_exptl_absorpt_correction_type empirical
_exptl_absorpt_process_details SADABS
_exptl_crystal_colour brown
_exptl_crystal_density_diffrn 1.499
_exptl_crystal_density_meas ?
_exptl_crystal_density_method 'not measured'
_exptl_crystal_description plate
_exptl_crystal_F_000 872.0
_exptl_crystal_size_max 0.20
_exptl_crystal_size_mid 0.16
_exptl_crystal_size_min 0.13
_refine_diff_density_max 0.217
_refine_diff_density_min -0.216
_refine_diff_density_rms 0.048
_refine_ls_extinction_coef 0.0008(1)
_refine_ls_extinction_expression Fc^*^=kFc[1+0.001xFc^2^\l^3^/sin(2\q)]^-1/4^
_refine_ls_extinction_method SHELXL
_refine_ls_goodness_of_fit_ref 0.959
_refine_ls_hydrogen_treatment constr
_refine_ls_matrix_type full
_refine_ls_number_parameters 287
_refine_ls_number_reflns 4338
_refine_ls_number_restraints 0
_refine_ls_restrained_S_all 0.959
_refine_ls_R_factor_all 0.1283
_refine_ls_R_factor_gt 0.0549
_refine_ls_shift/su_max 0.047
_refine_ls_shift/su_mean 0.001
_refine_ls_structure_factor_coef Fsqd
_refine_ls_weighting_details 'calc w=1/[\s^2^(Fo^2^)+(0.0885P)^2^+0.0000P] where P=(Fo^2^+2Fc^2^)/3'
_refine_ls_weighting_scheme calc
_refine_ls_wR_factor_gt 0.1391
_refine_ls_wR_factor_ref 0.1746
_reflns_number_gt 2150
_reflns_number_total 4338
_reflns_threshold_expression >2sigma(I)
_cod_data_source_file c4nj01027b2.cif
_cod_data_source_block 5
_cod_depositor_comments
;
The following automatic conversions were performed:

'_exptl_crystal_density_meas' value 'not measured' was changed to '?'
- the value is perceived as not measured.

Automatic conversion script
Id: cif_fix_values 3008 2015-01-20 13:52:24Z robertas 

 Adding full bibliography for 7054561--7054565.cif.
;
_cod_original_cell_volume 1862.5(5)
_cod_original_sg_symbol_H-M P21/n
_cod_database_code 7054565

loop_
_symmetry_equiv_pos_as_xyz
'x, y, z'
'-x+1/2, y+1/2, -z+1/2'
'-x, -y, -z'
'x-1/2, -y-1/2, z-1/2'

loop_
_atom_site_label
_atom_site_type_symbol
_atom_site_fract_x
_atom_site_fract_y
_atom_site_fract_z
_atom_site_U_iso_or_equiv
_atom_site_adp_type
_atom_site_occupancy
_atom_site_symmetry_multiplicity
_atom_site_calc_flag
_atom_site_refinement_flags
N3 N 0.3620(3) 0.24221(10) 0.89780(14) 0.0402(5) Uani 1 1 d .
N8 N 0.2634(3) 0.12607(10) 0.33933(15) 0.0428(5) Uani 1 1 d .
N4 N 0.3516(3) 0.19137(10) 0.83384(16) 0.0478(6) Uani 1 1 d .
N1 N 0.4159(3) 0.32460(11) 1.05764(16) 0.0493(6) Uani 1 1 d .
N9 N 0.2083(3) 0.12589(10) 0.23475(16) 0.0497(6) Uani 1 1 d .
N2 N 0.4588(3) 0.26471(11) 1.07828(16) 0.0500(6) Uani 1 1 d .
N5 N 0.4693(3) 0.16102(11) 1.00039(16) 0.0486(6) Uani 1 1 d .
N10 N 0.1975(3) 0.02505(11) 0.29853(18) 0.0563(7) Uani 1 1 d .
N7 N 0.2992(4) 0.05170(11) 0.47871(19) 0.0600(7) Uani 1 1 d .
N6 N 0.3559(4) 0.09883(12) 0.54300(18) 0.0592(7) Uani 1 1 d .
C4 C 0.3460(4) 0.34575(12) 0.95841(18) 0.0407(6) Uani 1 1 d .
C5 C 0.3140(3) 0.30452(11) 0.87242(19) 0.0374(6) Uani 1 1 d .
C7 C 0.4325(4) 0.22321(12) 0.99741(19) 0.0415(6) Uani 1 1 d .
C6 C 0.2381(4) 0.32621(12) 0.77306(18) 0.0411(6) Uani 1 1 d .
H4 H 0.2159 0.2981 0.7175 0.049 Uiso 1 1 calc R
C3 C 0.3019(4) 0.41098(13) 0.9408(2) 0.0495(7) Uani 1 1 d .
H3 H 0.3215 0.4393 0.9961 0.059 Uiso 1 1 calc R
C1 C 0.1968(4) 0.39045(12) 0.7591(2) 0.0440(6) Uani 1 1 d .
C2 C 0.2308(4) 0.43306(13) 0.8439(2) 0.0497(7) Uani 1 1 d .
H2 H 0.2041 0.4766 0.8330 0.060 Uiso 1 1 calc R
C8 C 0.4168(4) 0.14360(13) 0.8997(2) 0.0497(7) Uani 1 1 d .
C9 C 0.4274(5) 0.07708(15) 0.8631(3) 0.0741(10) Uani 1 1 d .
H6 H 0.3216 0.0522 0.8795 0.111 Uiso 1 1 calc R
H5 H 0.5540 0.0586 0.8961 0.111 Uiso 1 1 calc R
H7 H 0.4136 0.0772 0.7899 0.111 Uiso 1 1 calc R
C14 C 0.3241(3) 0.17719(12) 0.40334(19) 0.0408(6) Uani 1 1 d .
C13 C 0.3706(4) 0.16020(13) 0.50788(19) 0.0452(7) Uani 1 1 d .
C10 C 0.4088(4) 0.28596(13) 0.4431(2) 0.0444(6) Uani 1 1 d .
C15 C 0.3410(4) 0.23935(12) 0.36964(19) 0.0432(6) Uani 1 1 d .
H11 H 0.3078 0.2494 0.2999 0.052 Uiso 1 1 calc R
C16 C 0.2555(4) 0.06558(13) 0.3768(2) 0.0501(7) Uani 1 1 d .
C11 C 0.4566(4) 0.26969(14) 0.5487(2) 0.0518(7) Uani 1 1 d .
H9 H 0.5020 0.3014 0.5975 0.062 Uiso 1 1 calc R
C12 C 0.4373(4) 0.20882(15) 0.5801(2) 0.0531(7) Uani 1 1 d .
H10 H 0.4686 0.1992 0.6500 0.064 Uiso 1 1 calc R
C17 C 0.1700(4) 0.06342(13) 0.2153(2) 0.0529(7) Uani 1 1 d .
C18 C 0.1007(5) 0.04013(15) 0.1078(2) 0.0702(9) Uani 1 1 d .
H13 H -0.0428 0.0389 0.0896 0.105 Uiso 1 1 calc R
H12 H 0.1523 -0.0022 0.1023 0.105 Uiso 1 1 calc R
H14 H 0.1477 0.0686 0.0621 0.105 Uiso 1 1 calc R
O2 O 0.4349(3) 0.34753(9) 0.42186(14) 0.0619(6) Uani 1 1 d .
H8 H 0.4174 0.3521 0.3594 0.093 Uiso 1 1 calc R
O1 O 0.1239(3) 0.41721(9) 0.66630(14) 0.0587(6) Uani 1 1 d .
H1 H 0.0926 0.3889 0.6229 0.088 Uiso 1 1 calc R
O3 O 0.3609(4) 0.38852(12) 0.23659(17) 0.0917(9) Uani 1 1 d .
H15 H 0.3429 0.4269 0.2224 0.110(15) Uiso 1 1 d R
H16 H 0.3950 0.3710 0.1868 0.102(14) Uiso 1 1 d R

loop_
_atom_site_aniso_label
_atom_site_aniso_U_11
_atom_site_aniso_U_22
_atom_site_aniso_U_33
_atom_site_aniso_U_23
_atom_site_aniso_U_13
_atom_site_aniso_U_12
N3 0.0453(12) 0.0387(13) 0.0363(11) -0.0044(10) 0.0085(9) 0.0001(9)
N8 0.0491(13) 0.0372(13) 0.0406(13) 0.0003(10) 0.0075(10) 0.0024(9)
N4 0.0647(15) 0.0330(13) 0.0447(13) -0.0078(10) 0.0109(11) 0.0006(10)
N1 0.0538(14) 0.0516(16) 0.0406(13) -0.0081(11) 0.0075(11) 0.0014(11)
N9 0.0618(15) 0.0393(14) 0.0445(13) -0.0033(10) 0.0050(11) 0.0006(11)
N2 0.0599(15) 0.0435(15) 0.0433(12) -0.0033(11) 0.0050(11) 0.0047(11)
N5 0.0560(14) 0.0410(14) 0.0472(13) -0.0012(10) 0.0085(11) 0.0038(10)
N10 0.0687(16) 0.0394(14) 0.0590(15) -0.0029(12) 0.0111(13) -0.0026(11)
N7 0.0787(17) 0.0431(15) 0.0563(16) 0.0071(12) 0.0116(13) -0.0032(12)
N6 0.0709(17) 0.0533(17) 0.0526(15) 0.0072(12) 0.0127(13) -0.0007(12)
C4 0.0419(15) 0.0381(15) 0.0399(14) -0.0055(11) 0.0054(11) 0.0013(11)
C5 0.0363(14) 0.0335(15) 0.0428(14) -0.0011(11) 0.0099(11) -0.0004(10)
C7 0.0416(15) 0.0415(16) 0.0399(14) 0.0004(12) 0.0063(11) 0.0027(11)
C6 0.0451(15) 0.0399(16) 0.0377(14) -0.0016(11) 0.0083(11) -0.0028(11)
C3 0.0586(18) 0.0379(16) 0.0493(17) -0.0126(12) 0.0071(14) 0.0008(12)
C1 0.0480(15) 0.0391(16) 0.0440(15) 0.0042(12) 0.0088(12) -0.0017(11)
C2 0.0564(17) 0.0340(15) 0.0558(18) -0.0027(13) 0.0070(14) -0.0004(12)
C8 0.0571(17) 0.0401(16) 0.0515(17) -0.0030(13) 0.0117(13) 0.0017(13)
C9 0.104(3) 0.0412(19) 0.075(2) -0.0113(16) 0.017(2) 0.0084(17)
C14 0.0370(14) 0.0425(16) 0.0432(15) -0.0028(12) 0.0095(11) 0.0002(11)
C13 0.0458(16) 0.0467(17) 0.0431(15) 0.0041(13) 0.0105(12) 0.0016(12)
C10 0.0452(15) 0.0402(16) 0.0485(16) -0.0035(12) 0.0122(12) -0.0008(11)
C15 0.0472(15) 0.0433(17) 0.0385(13) -0.0004(12) 0.0089(11) 0.0028(12)
C16 0.0535(17) 0.0411(17) 0.0555(18) 0.0052(14) 0.0122(14) -0.0007(12)
C11 0.0570(18) 0.0537(19) 0.0434(16) -0.0097(13) 0.0093(13) -0.0039(13)
C12 0.0607(18) 0.057(2) 0.0406(15) 0.0005(14) 0.0095(13) -0.0001(14)
C17 0.0576(18) 0.0419(17) 0.0556(18) -0.0057(14) 0.0057(14) 0.0014(13)
C18 0.091(2) 0.0508(19) 0.062(2) -0.0121(15) 0.0049(17) -0.0001(17)
O2 0.0907(16) 0.0428(12) 0.0516(12) -0.0048(9) 0.0151(12) -0.0109(10)
O1 0.0826(14) 0.0398(12) 0.0483(11) 0.0060(9) 0.0045(10) -0.0019(10)
O3 0.181(3) 0.0484(16) 0.0502(13) 0.0037(11) 0.0359(15) 0.0262(15)

loop_
_atom_type_symbol
_atom_type_description
_atom_type_scat_dispersion_real
_atom_type_scat_dispersion_imag
_atom_type_scat_source
C C 0.0033 0.0016 'International Tables Vol C Tables 4.2.6.8 and 6.1.1.4'
H H 0.0000 0.0000 'International Tables Vol C Tables 4.2.6.8 and 6.1.1.4'
N N 0.0061 0.0033 'International Tables Vol C Tables 4.2.6.8 and 6.1.1.4'
O O 0.0106 0.0060 'International Tables Vol C Tables 4.2.6.8 and 6.1.1.4'

loop_
_geom_angle_atom_site_label_1
_geom_angle_atom_site_label_2
_geom_angle_atom_site_label_3
_geom_angle
N4 N3 C5 128.0(2)
N4 N3 C7 110.1(2)
C5 N3 C7 122.0(2)
N9 N8 C16 110.5(2)
N9 N8 C14 128.0(2)
C16 N8 C14 121.5(2)
C8 N4 N3 102.0(2)
N2 N1 C4 121.7(2)
C17 N9 N8 101.3(2)
N1 N2 C7 117.4(2)
C7 N5 C8 103.2(2)
C16 N10 C17 103.3(2)
N6 N7 C16 117.6(2)
N7 N6 C13 120.7(2)
N1 C4 C3 119.1(2)
N1 C4 C5 122.9(2)
C3 C4 C5 117.9(2)
N3 C5 C6 124.4(2)
N3 C5 C4 113.3(2)
C6 C5 C4 122.3(2)
N5 C7 N2 127.6(2)
N5 C7 N3 109.7(2)
N2 C7 N3 122.7(2)
C1 C6 C5 118.0(2)
C1 C6 H4 121.0
C5 C6 H4 121.0
C2 C3 C4 120.4(2)
C2 C3 H3 119.8
C4 C3 H3 119.8
O1 C1 C6 123.4(2)
O1 C1 C2 115.7(2)
C6 C1 C2 120.8(2)
C3 C2 C1 120.5(3)
C3 C2 H2 119.7
C1 C2 H2 119.7
N4 C8 N5 115.1(2)
N4 C8 C9 121.1(3)
N5 C8 C9 123.8(3)
C8 C9 H6 109.5
C8 C9 H5 109.5
H6 C9 H5 109.5
C8 C9 H7 109.5
H6 C9 H7 109.5
H5 C9 H7 109.5
N8 C14 C15 124.1(2)
N8 C14 C13 113.0(2)
C15 C14 C13 122.9(2)
N6 C13 C12 118.5(2)
N6 C13 C14 123.8(2)
C12 C13 C14 117.7(3)
O2 C10 C15 124.4(2)
O2 C10 C11 115.5(2)
C15 C10 C11 120.1(2)
C10 C15 C14 117.8(2)
C10 C15 H11 121.1
C14 C15 H11 121.1
N10 C16 N7 127.6(3)
N10 C16 N8 109.2(2)
N7 C16 N8 123.3(3)
C12 C11 C10 121.2(3)
C12 C11 H9 119.4
C10 C11 H9 119.4
C11 C12 C13 120.3(3)
C11 C12 H10 119.8
C13 C12 H10 119.8
N9 C17 N10 115.7(2)
N9 C17 C18 120.6(3)
N10 C17 C18 123.8(3)
C17 C18 H13 109.5
C17 C18 H12 109.5
H13 C18 H12 109.5
C17 C18 H14 109.5
H13 C18 H14 109.5
H12 C18 H14 109.5
C10 O2 H8 109.5
C1 O1 H1 109.5
H15 O3 H16 107.1

loop_
_geom_bond_atom_site_label_1
_geom_bond_atom_site_label_2
_geom_bond_distance
N3 N4 1.353(3)
N3 C5 1.363(3)
N3 C7 1.365(3)
N8 N9 1.360(3)
N8 C16 1.363(3)
N8 C14 1.369(3)
N4 C8 1.335(3)
N1 N2 1.297(3)
N1 C4 1.373(3)
N9 C17 1.342(3)
N2 C7 1.363(3)
N5 C7 1.319(3)
N5 C8 1.358(3)
N10 C16 1.331(3)
N10 C17 1.346(4)
N7 N6 1.303(3)
N7 C16 1.355(4)
N6 C13 1.374(4)
C4 C3 1.401(4)
C4 C5 1.410(3)
C5 C6 1.384(3)
C6 C1 1.372(4)
C6 H4 0.9300
C3 C2 1.353(4)
C3 H3 0.9300
C1 O1 1.345(3)
C1 C2 1.416(4)
C2 H2 0.9300
C8 C9 1.478(4)
C9 H6 0.9600
C9 H5 0.9600
C9 H7 0.9600
C14 C15 1.385(3)
C14 C13 1.403(3)
C13 C12 1.401(4)
C10 O2 1.335(3)
C10 C15 1.382(3)
C10 C11 1.413(4)
C15 H11 0.9300
C11 C12 1.352(4)
C11 H9 0.9300
C12 H10 0.9300
C17 C18 1.486(4)
C18 H13 0.9600
C18 H12 0.9600
C18 H14 0.9600
O2 H8 0.8200
O1 H1 0.8200
O3 H15 0.8249
O3 H16 0.8390
